data_7008704
loop_
_publ_author_name
'Chivers, Tristram'
'Eisler, Dana J.'
'Ritch, Jamie S.'

_publ_section_title
;
 Synthesis and structures of M[N(TePPri2)2-Te,Te']n (n = 2, M = Zn, Cd,
 Hg; n = 3, M = Sb, Bi): the first ditelluroimidodiphosphinato p- and
 d-block metal complexes.
;
_journal_issue 16
_journal_name_full 'Dalton transactions (Cambridge, England : 2003)'
_journal_page_first 2675
_journal_page_last 2677
_journal_paper_doi 10.1039/b506174a
_journal_year 2005
_chemical_formula_sum 'C24 H56 Hg N2 P4 Te4'
_chemical_formula_weight 1207.58
_chemical_name_systematic ?
_space_group_IT_number 2
_symmetry_cell_setting triclinic
_symmetry_space_group_name_Hall '-P 1'
_symmetry_space_group_name_H-M 'P -1'
_atom_sites_solution_hydrogens geom
_atom_sites_solution_primary direct
_atom_sites_solution_secondary difmap
_audit_creation_method SHELXL-97
_cell_angle_alpha 95.78(3)
_cell_angle_beta 91.69(3)
_cell_angle_gamma 93.24(3)
_cell_formula_units_Z 6
_cell_length_a 15.941(3)
_cell_length_b 18.177(4)
_cell_length_c 20.526(4)
_cell_measurement_temperature 173(2)
_cell_volume 5904(2)
_computing_cell_refinement 'Nonius DENZO'
_computing_data_collection 'Nonius COLLECT'
_computing_data_reduction 'Nonius DENZO'
_computing_molecular_graphics 'Bruker SHELXTL'
_computing_publication_material 'Bruker SHELXTL'
_computing_structure_refinement 'SHELXL-97 (Sheldrick, 1997)'
_computing_structure_solution 'SHELXS-97 (Sheldrick, 1990)'
_diffrn_ambient_temperature 173(2)
_diffrn_measured_fraction_theta_full 0.989
_diffrn_measured_fraction_theta_max 0.989
_diffrn_measurement_device_type 'Nonius Kappa CCD'
_diffrn_measurement_method 'phi\omega scans'
_diffrn_radiation_monochromator graphite
_diffrn_radiation_source 'fine-focus sealed tube'
_diffrn_radiation_type MoK\a
_diffrn_radiation_wavelength 0.71073
_diffrn_reflns_av_R_equivalents 0.057
_diffrn_reflns_av_sigmaI/netI 0.0498
_diffrn_reflns_limit_h_max 20
_diffrn_reflns_limit_h_min -20
_diffrn_reflns_limit_k_max 23
_diffrn_reflns_limit_k_min -23
_diffrn_reflns_limit_l_max 26
_diffrn_reflns_limit_l_min -26
_diffrn_reflns_number 83856
_diffrn_reflns_theta_full 27.49
_diffrn_reflns_theta_max 27.49
_diffrn_reflns_theta_min 2.78
_exptl_absorpt_coefficient_mu 6.995
_exptl_absorpt_correction_T_max 0.3658
_exptl_absorpt_correction_T_min 0.3352
_exptl_absorpt_correction_type integration
_exptl_crystal_colour yellow
_exptl_crystal_density_diffrn 2.038
_exptl_crystal_density_method 'not measured'
_exptl_crystal_description block
_exptl_crystal_F_000 3372
_exptl_crystal_size_max 0.20
_exptl_crystal_size_mid 0.18
_exptl_crystal_size_min 0.18
_refine_diff_density_max 2.137
_refine_diff_density_min -1.458
_refine_diff_density_rms 0.158
_refine_ls_extinction_method none
_refine_ls_goodness_of_fit_ref 1.027
_refine_ls_hydrogen_treatment constr
_refine_ls_matrix_type full
_refine_ls_number_parameters 946
_refine_ls_number_reflns 26842
_refine_ls_number_restraints 0
_refine_ls_restrained_S_all 1.027
_refine_ls_R_factor_all 0.0522
_refine_ls_R_factor_gt 0.0355
_refine_ls_shift/su_max 0.006
_refine_ls_shift/su_mean 0.000
_refine_ls_structure_factor_coef Fsqd
_refine_ls_weighting_details 'calc w=1/[\s^2^(Fo^2^)+(0.0291P)^2^+22.9547P] where P=(Fo^2^+2Fc^2^)/3'
_refine_ls_weighting_scheme calc
_refine_ls_wR_factor_gt 0.0780
_refine_ls_wR_factor_ref 0.0850
_reflns_number_gt 21683
_reflns_number_total 26842
_reflns_threshold_expression >2sigma(I)
_cod_data_source_file b506174a.txt
_cod_data_source_block 2c
_cod_depositor_comments
;
 Adding missing _atom_type_symbol, _atom_type_description,
 _atom_type_scat_dispersion_real, _atom_type_scat_dispersion_imag
 data item tags to the _atom_type loop.

 Antanas Vaitkus,
 2017-01-11

The following automatic conversions were performed:
'_symmetry_cell_setting' value 'Triclinic' changed to 'triclinic'
according to '/home/saulius/struct/CIF-dictionaries/cif_core.dic'
dictionary named 'cif_core.dic' version 2.4.1 from 2010-06-29.

Automatic conversion script
Id: cif_fix_enum 1527 2010-12-29 10:47:43Z saulius 
;
_cod_original_sg_symbol_H-M P-1
_cod_database_code 7008704

loop_
_symmetry_equiv_pos_as_xyz
'x, y, z'
'-x, -y, -z'

loop_
_atom_site_label
_atom_site_type_symbol
_atom_site_fract_x
_atom_site_fract_y
_atom_site_fract_z
_atom_site_U_iso_or_equiv
_atom_site_adp_type
_atom_site_occupancy
_atom_site_symmetry_multiplicity
_atom_site_calc_flag
_atom_site_refinement_flags
_atom_site_disorder_assembly
_atom_site_disorder_group
Hg1 Hg 0.290555(15) -1.203957(13) 0.417892(11) 0.02978(5) Uani 1 1 d . . .
Te1 Te 0.15873(2) -1.21931(2) 0.324962(18) 0.03065(9) Uani 1 1 d . . .
P1 P 0.23679(9) -1.24352(8) 0.22512(7) 0.0253(3) Uani 1 1 d . . .
C1 C 0.1627(4) -1.2989(4) 0.1651(3) 0.0382(15) Uani 1 1 d . . .
H1A H 0.1913 -1.3041 0.1223 0.046 Uiso 1 1 calc R . .
C2 C 0.1453(4) -1.3762(4) 0.1845(3) 0.0430(16) Uani 1 1 d . . .
H2A H 0.1065 -1.4043 0.1520 0.064 Uiso 1 1 calc R . .
H2B H 0.1201 -1.3733 0.2276 0.064 Uiso 1 1 calc R . .
H2C H 0.1982 -1.4011 0.1866 0.064 Uiso 1 1 calc R . .
C3 C 0.0821(4) -1.2602(5) 0.1540(3) 0.0491(18) Uani 1 1 d . . .
H3A H 0.0449 -1.2915 0.1224 0.074 Uiso 1 1 calc R . .
H3B H 0.0957 -1.2128 0.1367 0.074 Uiso 1 1 calc R . .
H3C H 0.0539 -1.2514 0.1955 0.074 Uiso 1 1 calc R . .
C4 C 0.2578(4) -1.1550(4) 0.1926(3) 0.0408(16) Uani 1 1 d . . .
H4A H 0.2054 -1.1273 0.1954 0.049 Uiso 1 1 calc R . .
C5 C 0.2815(5) -1.1652(5) 0.1206(4) 0.057(2) Uani 1 1 d . . .
H5A H 0.2926 -1.1166 0.1048 0.086 Uiso 1 1 calc R . .
H5B H 0.2350 -1.1921 0.0943 0.086 Uiso 1 1 calc R . .
H5C H 0.3320 -1.1934 0.1164 0.086 Uiso 1 1 calc R . .
C6 C 0.3264(5) -1.1102(4) 0.2353(4) 0.059(2) Uani 1 1 d . . .
H6A H 0.3379 -1.0623 0.2183 0.089 Uiso 1 1 calc R . .
H6B H 0.3778 -1.1374 0.2348 0.089 Uiso 1 1 calc R . .
H6C H 0.3076 -1.1020 0.2804 0.089 Uiso 1 1 calc R . .
N1 N 0.3206(3) -1.2862(2) 0.2258(2) 0.0245(10) Uani 1 1 d . . .
P2 P 0.38965(9) -1.32032(7) 0.26912(7) 0.0211(3) Uani 1 1 d . . .
Te2 Te 0.44314(3) -1.24879(3) 0.36863(2) 0.03602(10) Uani 1 1 d . . .
C7 C 0.4816(4) -1.3327(3) 0.2184(3) 0.0268(12) Uani 1 1 d . . .
H7A H 0.5248 -1.3564 0.2442 0.032 Uiso 1 1 calc R . .
C8 C 0.4599(5) -1.3836(5) 0.1557(3) 0.0498(19) Uani 1 1 d . . .
H8A H 0.5104 -1.3894 0.1301 0.075 Uiso 1 1 calc R . .
H8B H 0.4168 -1.3619 0.1298 0.075 Uiso 1 1 calc R . .
H8C H 0.4384 -1.4321 0.1670 0.075 Uiso 1 1 calc R . .
C9 C 0.5199(4) -1.2582(4) 0.2021(3) 0.0394(15) Uani 1 1 d . . .
H9A H 0.5691 -1.2662 0.1753 0.059 Uiso 1 1 calc R . .
H9B H 0.5371 -1.2274 0.2427 0.059 Uiso 1 1 calc R . .
H9C H 0.4782 -1.2331 0.1777 0.059 Uiso 1 1 calc R . .
C10 C 0.3519(4) -1.4133(3) 0.2863(3) 0.0300(13) Uani 1 1 d . . .
H10A H 0.3307 -1.4405 0.2438 0.036 Uiso 1 1 calc R . .
C11 C 0.2786(4) -1.4112(4) 0.3323(3) 0.0391(15) Uani 1 1 d . . .
H11A H 0.2606 -1.4619 0.3404 0.059 Uiso 1 1 calc R . .
H11B H 0.2317 -1.3880 0.3122 0.059 Uiso 1 1 calc R . .
H11C H 0.2962 -1.3825 0.3739 0.059 Uiso 1 1 calc R . .
C12 C 0.4224(5) -1.4576(4) 0.3131(5) 0.063(2) Uani 1 1 d . . .
H12A H 0.3991 -1.5067 0.3217 0.094 Uiso 1 1 calc R . .
H12B H 0.4467 -1.4313 0.3539 0.094 Uiso 1 1 calc R . .
H12C H 0.4662 -1.4633 0.2808 0.094 Uiso 1 1 calc R . .
Te3 Te 0.34150(3) -1.05670(2) 0.462892(19) 0.03488(10) Uani 1 1 d . . .
P3 P 0.28638(10) -1.05387(8) 0.57155(7) 0.0257(3) Uani 1 1 d . . .
C13 C 0.1764(4) -1.0302(3) 0.5676(3) 0.0327(13) Uani 1 1 d . . .
H13A H 0.1552 -1.0292 0.6130 0.039 Uiso 1 1 calc R . .
C14 C 0.1640(5) -0.9542(4) 0.5444(4) 0.0482(18) Uani 1 1 d . . .
H14A H 0.1040 -0.9451 0.5436 0.072 Uiso 1 1 calc R . .
H14B H 0.1854 -0.9528 0.5002 0.072 Uiso 1 1 calc R . .
H14C H 0.1947 -0.9159 0.5744 0.072 Uiso 1 1 calc R . .
C15 C 0.1225(4) -1.0900(4) 0.5245(3) 0.0389(15) Uani 1 1 d . . .
H15A H 0.0639 -1.0763 0.5234 0.058 Uiso 1 1 calc R . .
H15B H 0.1257 -1.1376 0.5427 0.058 Uiso 1 1 calc R . .
H15C H 0.1433 -1.0942 0.4799 0.058 Uiso 1 1 calc R . .
C16 C 0.3437(4) -0.9750(3) 0.6203(3) 0.0361(14) Uani 1 1 d . . .
H16A H 0.3439 -0.9311 0.5946 0.043 Uiso 1 1 calc R . .
C17 C 0.4343(5) -0.9937(4) 0.6327(4) 0.053(2) Uani 1 1 d . . .
H17A H 0.4648 -0.9518 0.6585 0.079 Uiso 1 1 calc R . .
H17B H 0.4613 -1.0039 0.5907 0.079 Uiso 1 1 calc R . .
H17C H 0.4351 -1.0376 0.6568 0.079 Uiso 1 1 calc R . .
C18 C 0.3016(5) -0.9553(4) 0.6852(3) 0.0482(18) Uani 1 1 d . . .
H18A H 0.3332 -0.9132 0.7099 0.072 Uiso 1 1 calc R . .
H18B H 0.3008 -0.9980 0.7108 0.072 Uiso 1 1 calc R . .
H18C H 0.2439 -0.9422 0.6765 0.072 Uiso 1 1 calc R . .
N2 N 0.2938(3) -1.1231(2) 0.6111(2) 0.0277(10) Uani 1 1 d . . .
P4 P 0.30183(9) -1.21006(8) 0.60984(7) 0.0228(3) Uani 1 1 d . . .
Te4 Te 0.23860(2) -1.28953(2) 0.517338(18) 0.02862(8) Uani 1 1 d . . .
C19 C 0.2498(4) -1.2387(3) 0.6828(3) 0.0300(13) Uani 1 1 d . . .
H19A H 0.2543 -1.2933 0.6831 0.036 Uiso 1 1 calc R . .
C20 C 0.1579(4) -1.2234(4) 0.6806(3) 0.0457(17) Uani 1 1 d . . .
H20A H 0.1315 -1.2397 0.7196 0.069 Uiso 1 1 calc R . .
H20B H 0.1304 -1.2504 0.6413 0.069 Uiso 1 1 calc R . .
H20C H 0.1521 -1.1701 0.6796 0.069 Uiso 1 1 calc R . .
C21 C 0.2945(5) -1.1998(4) 0.7457(3) 0.0467(18) Uani 1 1 d . . .
H21A H 0.2664 -1.2158 0.7841 0.070 Uiso 1 1 calc R . .
H21B H 0.2923 -1.1460 0.7458 0.070 Uiso 1 1 calc R . .
H21C H 0.3533 -1.2128 0.7472 0.070 Uiso 1 1 calc R . .
C22 C 0.4133(4) -1.2302(3) 0.6203(3) 0.0333(13) Uani 1 1 d . . .
H22A H 0.4371 -1.1968 0.6590 0.040 Uiso 1 1 calc R . .
C23 C 0.4232(5) -1.3100(4) 0.6360(4) 0.053(2) Uani 1 1 d . . .
H23A H 0.4831 -1.3184 0.6413 0.080 Uiso 1 1 calc R . .
H23B H 0.3980 -1.3444 0.6000 0.080 Uiso 1 1 calc R . .
H23C H 0.3950 -1.3180 0.6767 0.080 Uiso 1 1 calc R . .
C24 C 0.4634(4) -1.2125(4) 0.5618(3) 0.0434(16) Uani 1 1 d . . .
H24A H 0.5222 -1.2235 0.5693 0.065 Uiso 1 1 calc R . .
H24B H 0.4604 -1.1599 0.5559 0.065 Uiso 1 1 calc R . .
H24C H 0.4402 -1.2427 0.5225 0.065 Uiso 1 1 calc R . .
Hg2 Hg 0.210708(14) -0.543731(12) 0.764729(10) 0.02668(5) Uani 1 1 d . . .
P5 P 0.09001(9) -0.62500(8) 0.60139(7) 0.0223(3) Uani 1 1 d . . .
Te5 Te 0.07238(3) -0.63430(2) 0.717069(18) 0.03228(9) Uani 1 1 d . . .
C25 C 0.0428(4) -0.5408(3) 0.5797(3) 0.0343(14) Uani 1 1 d . . .
H25A H 0.0511 -0.5382 0.5319 0.041 Uiso 1 1 calc R . .
C26 C -0.0523(4) -0.5431(4) 0.5895(4) 0.0491(18) Uani 1 1 d . . .
H26A H -0.0748 -0.4972 0.5770 0.074 Uiso 1 1 calc R . .
H26B H -0.0633 -0.5480 0.6356 0.074 Uiso 1 1 calc R . .
H26C H -0.0795 -0.5855 0.5621 0.074 Uiso 1 1 calc R . .
C27 C 0.0881(5) -0.4718(4) 0.6157(4) 0.0487(18) Uani 1 1 d . . .
H27A H 0.0620 -0.4276 0.6029 0.073 Uiso 1 1 calc R . .
H27B H 0.1474 -0.4698 0.6043 0.073 Uiso 1 1 calc R . .
H27C H 0.0840 -0.4735 0.6631 0.073 Uiso 1 1 calc R . .
C28 C 0.0258(4) -0.7026(3) 0.5583(3) 0.0306(13) Uani 1 1 d . . .
H28A H -0.0333 -0.6981 0.5725 0.037 Uiso 1 1 calc R . .
C29 C 0.0254(5) -0.6989(4) 0.4842(3) 0.0474(18) Uani 1 1 d . . .
H29A H -0.0095 -0.7408 0.4623 0.071 Uiso 1 1 calc R . .
H29B H 0.0830 -0.7011 0.4690 0.071 Uiso 1 1 calc R . .
H29C H 0.0024 -0.6524 0.4739 0.071 Uiso 1 1 calc R . .
C30 C 0.0541(4) -0.7771(3) 0.5759(3) 0.0393(15) Uani 1 1 d . . .
H30A H 0.0179 -0.8172 0.5525 0.059 Uiso 1 1 calc R . .
H30B H 0.0502 -0.7794 0.6232 0.059 Uiso 1 1 calc R . .
H30C H 0.1125 -0.7826 0.5634 0.059 Uiso 1 1 calc R . .
N3 N 0.1814(3) -0.6278(2) 0.5728(2) 0.0238(9) Uani 1 1 d . . .
P6 P 0.27956(8) -0.61510(7) 0.58652(6) 0.0194(3) Uani 1 1 d . . .
Te6 Te 0.33380(3) -0.52384(2) 0.674014(19) 0.03408(9) Uani 1 1 d . . .
C31 C 0.3243(4) -0.5843(3) 0.5118(3) 0.0262(12) Uani 1 1 d . . .
H31A H 0.3034 -0.6213 0.4747 0.031 Uiso 1 1 calc R . .
C32 C 0.4204(4) -0.5825(4) 0.5122(3) 0.0424(16) Uani 1 1 d . . .
H32A H 0.4402 -0.5656 0.4711 0.064 Uiso 1 1 calc R . .
H32B H 0.4390 -0.6324 0.5164 0.064 Uiso 1 1 calc R . .
H32C H 0.4436 -0.5485 0.5492 0.064 Uiso 1 1 calc R . .
C33 C 0.2915(5) -0.5104(4) 0.4982(3) 0.0412(16) Uani 1 1 d . . .
H33A H 0.3159 -0.4948 0.4582 0.062 Uiso 1 1 calc R . .
H33B H 0.3071 -0.4733 0.5351 0.062 Uiso 1 1 calc R . .
H33C H 0.2301 -0.5155 0.4924 0.062 Uiso 1 1 calc R . .
C34 C 0.3258(4) -0.7026(3) 0.5982(3) 0.0289(12) Uani 1 1 d . . .
H34A H 0.3878 -0.6919 0.6054 0.035 Uiso 1 1 calc R . .
C35 C 0.2930(4) -0.7347(4) 0.6593(3) 0.0434(17) Uani 1 1 d . . .
H35A H 0.3191 -0.7814 0.6644 0.065 Uiso 1 1 calc R . .
H35B H 0.2319 -0.7438 0.6547 0.065 Uiso 1 1 calc R . .
H35C H 0.3071 -0.6995 0.6979 0.065 Uiso 1 1 calc R . .
C36 C 0.3128(5) -0.7580(3) 0.5386(3) 0.0410(16) Uani 1 1 d . . .
H36A H 0.3389 -0.8039 0.5469 0.062 Uiso 1 1 calc R . .
H36B H 0.3386 -0.7377 0.5011 0.062 Uiso 1 1 calc R . .
H36C H 0.2525 -0.7685 0.5292 0.062 Uiso 1 1 calc R . .
P7 P 0.23941(9) -0.53329(7) 0.95691(6) 0.0205(3) Uani 1 1 d . . .
Te7 Te 0.27424(3) -0.61900(2) 0.865481(18) 0.02872(8) Uani 1 1 d . . .
C37 C 0.3021(4) -0.5573(3) 1.0277(3) 0.0269(12) Uani 1 1 d . . .
H37A H 0.2906 -0.6113 1.0316 0.032 Uiso 1 1 calc R . .
C38 C 0.3946(4) -0.5444(4) 1.0181(3) 0.0406(16) Uani 1 1 d . . .
H38A H 0.4262 -0.5581 1.0562 0.061 Uiso 1 1 calc R . .
H38B H 0.4074 -0.4919 1.0131 0.061 Uiso 1 1 calc R . .
H38C H 0.4104 -0.5746 0.9787 0.061 Uiso 1 1 calc R . .
C39 C 0.2748(4) -0.5140(3) 1.0911(3) 0.0341(14) Uani 1 1 d . . .
H39A H 0.3085 -0.5273 1.1284 0.051 Uiso 1 1 calc R . .
H39B H 0.2152 -0.5264 1.0976 0.051 Uiso 1 1 calc R . .
H39C H 0.2833 -0.4607 1.0878 0.051 Uiso 1 1 calc R . .
C40 C 0.1289(4) -0.5510(3) 0.9763(3) 0.0272(12) Uani 1 1 d . . .
H40A H 0.1174 -0.5160 1.0153 0.033 Uiso 1 1 calc R . .
C41 C 0.1115(4) -0.6303(4) 0.9956(4) 0.0427(16) Uani 1 1 d . . .
H41A H 0.0521 -0.6376 1.0058 0.064 Uiso 1 1 calc R . .
H41B H 0.1467 -0.6373 1.0342 0.064 Uiso 1 1 calc R . .
H41C H 0.1247 -0.6663 0.9592 0.064 Uiso 1 1 calc R . .
C42 C 0.0691(4) -0.5361(4) 0.9218(3) 0.0368(14) Uani 1 1 d . . .
H42A H 0.0111 -0.5460 0.9346 0.055 Uiso 1 1 calc R . .
H42B H 0.0800 -0.5683 0.8821 0.055 Uiso 1 1 calc R . .
H42C H 0.0772 -0.4841 0.9132 0.055 Uiso 1 1 calc R . .
N4 N 0.2591(3) -0.4470(2) 0.9525(2) 0.0259(10) Uani 1 1 d . . .
P8 P 0.25754(10) -0.38189(7) 0.90807(7) 0.0234(3) Uani 1 1 d . . .
Te8 Te 0.17695(3) -0.39586(2) 0.804894(18) 0.02967(9) Uani 1 1 d . . .
C43 C 0.3658(4) -0.3509(4) 0.8909(3) 0.0358(14) Uani 1 1 d . . .
H43A H 0.3628 -0.3078 0.8644 0.043 Uiso 1 1 calc R . .
C44 C 0.4163(5) -0.3245(5) 0.9544(4) 0.058(2) Uani 1 1 d . . .
H44A H 0.4736 -0.3083 0.9439 0.087 Uiso 1 1 calc R . .
H44B H 0.4184 -0.3652 0.9821 0.087 Uiso 1 1 calc R . .
H44C H 0.3893 -0.2830 0.9778 0.087 Uiso 1 1 calc R . .
C45 C 0.4084(4) -0.4120(5) 0.8504(4) 0.0500(18) Uani 1 1 d . . .
H45A H 0.4658 -0.3945 0.8416 0.075 Uiso 1 1 calc R . .
H45B H 0.3766 -0.4251 0.8088 0.075 Uiso 1 1 calc R . .
H45C H 0.4101 -0.4557 0.8746 0.075 Uiso 1 1 calc R . .
C46 C 0.2141(4) -0.3047(3) 0.9591(3) 0.0343(14) Uani 1 1 d . . .
H46A H 0.2493 -0.2961 1.0007 0.041 Uiso 1 1 calc R . .
C47 C 0.1250(5) -0.3258(4) 0.9774(4) 0.0473(18) Uani 1 1 d . . .
H47A H 0.1027 -0.2843 1.0043 0.071 Uiso 1 1 calc R . .
H47B H 0.1252 -0.3691 1.0022 0.071 Uiso 1 1 calc R . .
H47C H 0.0896 -0.3376 0.9375 0.071 Uiso 1 1 calc R . .
C48 C 0.2166(6) -0.2330(4) 0.9282(4) 0.054(2) Uani 1 1 d . . .
H48A H 0.1924 -0.1947 0.9577 0.082 Uiso 1 1 calc R . .
H48B H 0.1841 -0.2399 0.8865 0.082 Uiso 1 1 calc R . .
H48C H 0.2750 -0.2177 0.9201 0.082 Uiso 1 1 calc R . .
Hg3 Hg 0.216337(15) 0.134795(12) 1.087727(11) 0.02830(5) Uani 1 1 d . . .
P9 P 0.16762(9) 0.06883(7) 0.89937(7) 0.0218(3) Uani 1 1 d . . .
Te9 Te 0.11345(3) 0.15869(2) 0.981063(19) 0.03146(9) Uani 1 1 d . . .
C49 C 0.1050(4) -0.0178(3) 0.9029(3) 0.0305(13) Uani 1 1 d . . .
H49A H 0.0445 -0.0069 0.8982 0.037 Uiso 1 1 calc R . .
C50 C 0.1177(5) -0.0475(4) 0.9688(4) 0.0468(18) Uani 1 1 d . . .
H50A H 0.0835 -0.0939 0.9696 0.070 Uiso 1 1 calc R . .
H50B H 0.1006 -0.0111 1.0037 0.070 Uiso 1 1 calc R . .
H50C H 0.1771 -0.0566 0.9758 0.070 Uiso 1 1 calc R . .
C51 C 0.1238(4) -0.0756(3) 0.8463(4) 0.0462(18) Uani 1 1 d . . .
H51A H 0.0892 -0.1213 0.8495 0.069 Uiso 1 1 calc R . .
H51B H 0.1834 -0.0860 0.8486 0.069 Uiso 1 1 calc R . .
H51C H 0.1107 -0.0564 0.8044 0.069 Uiso 1 1 calc R . .
C52 C 0.1457(4) 0.1006(3) 0.8190(3) 0.0274(12) Uani 1 1 d . . .
H52A H 0.1649 0.0621 0.7853 0.033 Uiso 1 1 calc R . .
C53 C 0.0531(4) 0.1079(4) 0.8047(3) 0.0463(17) Uani 1 1 d . . .
H53A H 0.0453 0.1251 0.7613 0.070 Uiso 1 1 calc R . .
H53B H 0.0313 0.1438 0.8380 0.070 Uiso 1 1 calc R . .
H53C H 0.0227 0.0597 0.8057 0.070 Uiso 1 1 calc R . .
C54 C 0.1960(5) 0.1725(4) 0.8108(3) 0.0474(18) Uani 1 1 d . . .
H54A H 0.1833 0.1880 0.7674 0.071 Uiso 1 1 calc R . .
H54B H 0.2562 0.1649 0.8152 0.071 Uiso 1 1 calc R . .
H54C H 0.1810 0.2111 0.8446 0.071 Uiso 1 1 calc R . .
N5 N 0.2647(3) 0.0535(3) 0.9006(2) 0.0275(10) Uani 1 1 d . . .
P10 P 0.35155(8) 0.06284(7) 0.94060(7) 0.0204(3) Uani 1 1 d . . .
Te10 Te 0.35236(2) 0.04949(2) 1.056643(18) 0.02939(9) Uani 1 1 d . . .
C55 C 0.4068(3) 0.1510(3) 0.9287(3) 0.0246(11) Uani 1 1 d . . .
H55A H 0.4048 0.1556 0.8806 0.030 Uiso 1 1 calc R . .
C56 C 0.4996(4) 0.1529(4) 0.9505(3) 0.0383(15) Uani 1 1 d . . .
H56A H 0.5270 0.2009 0.9435 0.057 Uiso 1 1 calc R . .
H56B H 0.5271 0.1133 0.9249 0.057 Uiso 1 1 calc R . .
H56C H 0.5041 0.1457 0.9972 0.057 Uiso 1 1 calc R . .
C57 C 0.3648(4) 0.2171(3) 0.9617(3) 0.0327(13) Uani 1 1 d . . .
H57A H 0.3967 0.2629 0.9539 0.049 Uiso 1 1 calc R . .
H57B H 0.3632 0.2133 1.0089 0.049 Uiso 1 1 calc R . .
H57C H 0.3073 0.2179 0.9436 0.049 Uiso 1 1 calc R . .
C58 C 0.4167(4) -0.0099(3) 0.9048(3) 0.0293(12) Uani 1 1 d . . .
H58A H 0.4709 -0.0066 0.9310 0.035 Uiso 1 1 calc R . .
C59 C 0.4373(5) 0.0009(4) 0.8338(3) 0.0465(17) Uani 1 1 d . . .
H59A H 0.4724 -0.0385 0.8164 0.070 Uiso 1 1 calc R . .
H59B H 0.4677 0.0491 0.8324 0.070 Uiso 1 1 calc R . .
H59C H 0.3850 -0.0009 0.8072 0.070 Uiso 1 1 calc R . .
C60 C 0.3739(4) -0.0860(3) 0.9095(3) 0.0366(15) Uani 1 1 d . . .
H60A H 0.4096 -0.1243 0.8906 0.055 Uiso 1 1 calc R . .
H60B H 0.3196 -0.0901 0.8853 0.055 Uiso 1 1 calc R . .
H60C H 0.3648 -0.0928 0.9556 0.055 Uiso 1 1 calc R . .
P11 P 0.18431(9) 0.12288(7) 1.27914(7) 0.0214(3) Uani 1 1 d . . .
Te11 Te 0.14055(2) 0.04797(2) 1.177941(18) 0.02758(8) Uani 1 1 d . . .
C61 C 0.2869(4) 0.0942(3) 1.3071(3) 0.0296(13) Uani 1 1 d . . .
H61A H 0.2817 0.0392 1.3075 0.036 Uiso 1 1 calc R . .
C62 C 0.3553(4) 0.1113(4) 1.2597(4) 0.0430(16) Uani 1 1 d . . .
H62A H 0.4090 0.0952 1.2759 0.064 Uiso 1 1 calc R . .
H62B H 0.3601 0.1647 1.2562 0.064 Uiso 1 1 calc R . .
H62C H 0.3407 0.0849 1.2164 0.064 Uiso 1 1 calc R . .
C63 C 0.3093(4) 0.1275(3) 1.3772(3) 0.0403(16) Uani 1 1 d . . .
H63A H 0.3639 0.1111 1.3910 0.060 Uiso 1 1 calc R . .
H63B H 0.2661 0.1112 1.4065 0.060 Uiso 1 1 calc R . .
H63C H 0.3121 0.1817 1.3791 0.060 Uiso 1 1 calc R . .
C64 C 0.1102(4) 0.0974(3) 1.3410(3) 0.0301(13) Uani 1 1 d . . .
H64A H 0.1307 0.1245 1.3838 0.036 Uiso 1 1 calc R . .
C65 C 0.0235(4) 0.1240(4) 1.3256(3) 0.0469(18) Uani 1 1 d . . .
H65A H -0.0154 0.1101 1.3590 0.070 Uiso 1 1 calc R . .
H65B H 0.0030 0.1011 1.2824 0.070 Uiso 1 1 calc R . .
H65C H 0.0273 0.1780 1.3256 0.070 Uiso 1 1 calc R . .
C66 C 0.1056(5) 0.0151(4) 1.3497(3) 0.0425(16) Uani 1 1 d . . .
H66A H 0.0652 0.0052 1.3833 0.064 Uiso 1 1 calc R . .
H66B H 0.1612 0.0006 1.3634 0.064 Uiso 1 1 calc R . .
H66C H 0.0874 -0.0134 1.3082 0.064 Uiso 1 1 calc R . .
N6 N 0.1852(3) 0.2102(2) 1.2810(2) 0.0252(10) Uani 1 1 d . . .
P12 P 0.19305(9) 0.28034(8) 1.24103(7) 0.0233(3) Uani 1 1 d . . .
Te12 Te 0.27839(3) 0.27535(2) 1.145070(19) 0.02971(8) Uani 1 1 d . . .
C67 C 0.2409(4) 0.3562(3) 1.2984(3) 0.0338(14) Uani 1 1 d . . .
H67A H 0.2459 0.4017 1.2749 0.041 Uiso 1 1 calc R . .
C68 C 0.1843(5) 0.3718(4) 1.3563(3) 0.0488(18) Uani 1 1 d . . .
H68A H 0.2104 0.4124 1.3865 0.073 Uiso 1 1 calc R . .
H68B H 0.1768 0.3272 1.3792 0.073 Uiso 1 1 calc R . .
H68C H 0.1295 0.3857 1.3403 0.073 Uiso 1 1 calc R . .
C69 C 0.3283(4) 0.3395(4) 1.3216(3) 0.0403(16) Uani 1 1 d . . .
H69A H 0.3521 0.3811 1.3519 0.060 Uiso 1 1 calc R . .
H69B H 0.3642 0.3323 1.2838 0.060 Uiso 1 1 calc R . .
H69C H 0.3251 0.2944 1.3441 0.060 Uiso 1 1 calc R . .
C70 C 0.0881(4) 0.3088(3) 1.2196(3) 0.0317(13) Uani 1 1 d . . .
H70A H 0.0551 0.3097 1.2604 0.038 Uiso 1 1 calc R . .
C71 C 0.0896(5) 0.3876(4) 1.1980(4) 0.0432(17) Uani 1 1 d . . .
H71A H 0.0321 0.4000 1.1874 0.065 Uiso 1 1 calc R . .
H71B H 0.1238 0.3898 1.1593 0.065 Uiso 1 1 calc R . .
H71C H 0.1139 0.4230 1.2337 0.065 Uiso 1 1 calc R . .
C72 C 0.0416(4) 0.2535(4) 1.1687(3) 0.0403(15) Uani 1 1 d . . .
H72A H -0.0141 0.2707 1.1589 0.061 Uiso 1 1 calc R . .
H72B H 0.0353 0.2051 1.1858 0.061 Uiso 1 1 calc R . .
H72C H 0.0736 0.2489 1.1286 0.061 Uiso 1 1 calc R . .

loop_
_atom_site_aniso_label
_atom_site_aniso_U_11
_atom_site_aniso_U_22
_atom_site_aniso_U_33
_atom_site_aniso_U_23
_atom_site_aniso_U_13
_atom_site_aniso_U_12
Hg1 0.03000(12) 0.03331(12) 0.02560(11) -0.00119(9) 0.00428(9) 0.00395(9)
Te1 0.02331(19) 0.0443(2) 0.02467(19) -0.00022(16) 0.00604(15) 0.00863(16)
P1 0.0234(7) 0.0321(8) 0.0228(7) 0.0086(6) 0.0059(6) 0.0089(6)
C1 0.026(3) 0.065(4) 0.023(3) -0.005(3) 0.001(2) 0.016(3)
C2 0.027(3) 0.058(4) 0.041(4) -0.011(3) -0.001(3) 0.003(3)
C3 0.036(4) 0.076(5) 0.036(4) 0.004(4) -0.003(3) 0.019(4)
C4 0.040(4) 0.037(4) 0.050(4) 0.019(3) 0.015(3) 0.012(3)
C5 0.062(5) 0.065(5) 0.052(5) 0.029(4) 0.026(4) 0.018(4)
C6 0.069(6) 0.024(3) 0.086(6) 0.009(4) 0.015(5) 0.004(3)
N1 0.025(2) 0.027(2) 0.023(2) 0.0048(18) 0.0048(19) 0.0080(19)
P2 0.0184(7) 0.0214(6) 0.0242(7) 0.0035(5) 0.0039(5) 0.0043(5)
Te2 0.0221(2) 0.0530(3) 0.0302(2) -0.01037(18) 0.00014(16) 0.00508(17)
C7 0.021(3) 0.029(3) 0.031(3) 0.002(2) 0.004(2) 0.006(2)
C8 0.033(4) 0.071(5) 0.042(4) -0.015(4) 0.008(3) 0.002(3)
C9 0.036(4) 0.042(4) 0.044(4) 0.015(3) 0.018(3) 0.005(3)
C10 0.027(3) 0.021(3) 0.044(3) 0.007(2) 0.007(3) 0.002(2)
C11 0.039(4) 0.037(3) 0.044(4) 0.018(3) 0.008(3) -0.004(3)
C12 0.048(5) 0.038(4) 0.111(7) 0.042(4) 0.009(5) 0.010(3)
Te3 0.0492(3) 0.02775(19) 0.0279(2) 0.00441(15) 0.01385(18) -0.00466(17)
P3 0.0348(8) 0.0185(6) 0.0240(7) 0.0031(5) 0.0041(6) 0.0005(6)
C13 0.040(4) 0.027(3) 0.033(3) 0.009(2) 0.010(3) 0.007(3)
C14 0.061(5) 0.034(4) 0.052(4) 0.008(3) 0.005(4) 0.018(3)
C15 0.034(4) 0.043(4) 0.041(4) 0.008(3) 0.005(3) 0.009(3)
C16 0.050(4) 0.027(3) 0.030(3) 0.001(2) 0.001(3) -0.002(3)
C17 0.051(5) 0.050(4) 0.053(4) -0.007(4) -0.006(4) -0.017(4)
C18 0.077(6) 0.034(4) 0.031(3) -0.007(3) -0.004(3) 0.003(3)
N2 0.040(3) 0.022(2) 0.020(2) 0.0000(18) 0.003(2) 0.004(2)
P4 0.0259(7) 0.0213(7) 0.0217(7) 0.0041(5) 0.0025(6) 0.0024(5)
Te4 0.0318(2) 0.02468(18) 0.02826(19) 0.00059(14) 0.00031(15) -0.00416(15)
C19 0.039(3) 0.029(3) 0.024(3) 0.010(2) 0.007(2) 0.006(3)
C20 0.041(4) 0.058(5) 0.042(4) 0.021(3) 0.014(3) 0.007(3)
C21 0.071(5) 0.047(4) 0.022(3) 0.003(3) 0.005(3) -0.001(4)
C22 0.024(3) 0.034(3) 0.041(3) 0.001(3) -0.002(3) 0.002(2)
C23 0.039(4) 0.052(4) 0.071(5) 0.008(4) -0.011(4) 0.025(3)
C24 0.031(4) 0.059(4) 0.039(4) 0.000(3) 0.003(3) 0.003(3)
Hg2 0.03042(12) 0.02873(11) 0.02034(10) 0.00031(8) -0.00085(8) 0.00193(9)
P5 0.0188(7) 0.0272(7) 0.0207(7) 0.0010(5) -0.0016(5) 0.0037(5)
Te5 0.0293(2) 0.0446(2) 0.02151(18) 0.00186(16) 0.00269(15) -0.00874(17)
C25 0.038(4) 0.033(3) 0.034(3) 0.005(3) 0.001(3) 0.020(3)
C26 0.032(4) 0.058(5) 0.059(5) 0.005(4) -0.001(3) 0.021(3)
C27 0.059(5) 0.035(4) 0.054(4) 0.008(3) -0.005(4) 0.018(3)
C28 0.022(3) 0.039(3) 0.029(3) -0.006(2) 0.001(2) -0.004(2)
C29 0.045(4) 0.067(5) 0.026(3) -0.005(3) -0.006(3) -0.017(4)
C30 0.039(4) 0.026(3) 0.050(4) -0.006(3) -0.005(3) -0.004(3)
N3 0.021(2) 0.025(2) 0.025(2) 0.0009(18) -0.0019(18) -0.0020(18)
P6 0.0172(6) 0.0229(6) 0.0183(6) 0.0027(5) 0.0019(5) 0.0011(5)
Te6 0.0291(2) 0.0452(2) 0.02431(19) -0.00679(16) 0.00287(15) -0.01204(17)
C31 0.031(3) 0.028(3) 0.020(3) 0.002(2) 0.006(2) -0.001(2)
C32 0.039(4) 0.053(4) 0.034(3) 0.005(3) 0.013(3) -0.011(3)
C33 0.062(5) 0.037(4) 0.026(3) 0.010(3) -0.003(3) 0.003(3)
C34 0.022(3) 0.027(3) 0.038(3) 0.007(2) 0.002(2) 0.006(2)
C35 0.041(4) 0.043(4) 0.052(4) 0.022(3) 0.006(3) 0.013(3)
C36 0.048(4) 0.023(3) 0.052(4) 0.000(3) 0.011(3) 0.006(3)
P7 0.0234(7) 0.0199(6) 0.0185(6) 0.0031(5) -0.0004(5) 0.0034(5)
Te7 0.0416(2) 0.02208(17) 0.02295(18) -0.00001(14) -0.00163(16) 0.01130(15)
C37 0.031(3) 0.029(3) 0.021(3) 0.005(2) -0.006(2) -0.001(2)
C38 0.035(4) 0.055(4) 0.033(3) 0.005(3) -0.007(3) 0.013(3)
C39 0.042(4) 0.035(3) 0.024(3) -0.002(2) -0.003(3) 0.002(3)
C40 0.026(3) 0.028(3) 0.026(3) -0.001(2) 0.004(2) -0.001(2)
C41 0.036(4) 0.040(4) 0.053(4) 0.014(3) 0.007(3) -0.012(3)
C42 0.027(3) 0.045(4) 0.038(3) 0.006(3) -0.001(3) 0.001(3)
N4 0.031(3) 0.020(2) 0.026(2) 0.0020(18) -0.005(2) -0.0023(19)
P8 0.0317(8) 0.0165(6) 0.0215(7) 0.0010(5) -0.0029(6) 0.0016(5)
Te8 0.0407(2) 0.02455(18) 0.02404(18) 0.00285(14) -0.00700(16) 0.00860(16)
C43 0.032(3) 0.036(3) 0.038(3) 0.004(3) -0.005(3) -0.010(3)
C44 0.040(4) 0.067(5) 0.061(5) -0.014(4) -0.005(4) -0.013(4)
C45 0.029(4) 0.072(5) 0.047(4) -0.003(4) 0.005(3) 0.000(3)
C46 0.050(4) 0.020(3) 0.032(3) 0.000(2) -0.004(3) 0.003(3)
C47 0.058(5) 0.040(4) 0.043(4) -0.006(3) 0.004(3) 0.017(3)
C48 0.088(6) 0.021(3) 0.055(5) 0.004(3) 0.011(4) 0.010(3)
Hg3 0.03041(12) 0.03059(11) 0.02456(11) 0.00261(9) 0.00504(9) 0.00582(9)
P9 0.0186(7) 0.0197(6) 0.0268(7) 0.0012(5) -0.0024(5) 0.0013(5)
Te9 0.0316(2) 0.0332(2) 0.0301(2) -0.00039(16) -0.00018(16) 0.01394(16)
C49 0.020(3) 0.020(3) 0.050(4) -0.002(2) -0.002(3) -0.001(2)
C50 0.044(4) 0.032(3) 0.066(5) 0.012(3) 0.013(4) -0.008(3)
C51 0.035(4) 0.027(3) 0.074(5) -0.005(3) -0.014(3) -0.003(3)
C52 0.030(3) 0.028(3) 0.024(3) 0.000(2) -0.004(2) 0.005(2)
C53 0.037(4) 0.059(5) 0.043(4) 0.011(3) -0.015(3) 0.007(3)
C54 0.065(5) 0.043(4) 0.034(4) 0.012(3) -0.005(3) -0.014(3)
N5 0.024(3) 0.029(2) 0.030(3) 0.000(2) 0.000(2) 0.0051(19)
P10 0.0175(7) 0.0230(7) 0.0212(7) 0.0045(5) 0.0010(5) 0.0006(5)
Te10 0.0283(2) 0.0388(2) 0.02440(18) 0.01171(16) 0.00647(15) 0.01279(16)
C55 0.026(3) 0.026(3) 0.022(3) 0.007(2) -0.002(2) -0.007(2)
C56 0.021(3) 0.049(4) 0.043(4) 0.006(3) -0.001(3) -0.012(3)
C57 0.033(3) 0.024(3) 0.042(4) 0.011(3) 0.004(3) -0.003(2)
C58 0.021(3) 0.033(3) 0.033(3) -0.001(2) -0.003(2) 0.007(2)
C59 0.045(4) 0.061(5) 0.034(4) -0.002(3) 0.009(3) 0.008(3)
C60 0.036(4) 0.028(3) 0.045(4) -0.002(3) -0.007(3) 0.014(3)
P11 0.0222(7) 0.0215(6) 0.0210(7) 0.0036(5) 0.0011(5) 0.0016(5)
Te11 0.0319(2) 0.02664(18) 0.02320(18) 0.00086(14) 0.00175(15) -0.00476(15)
C61 0.035(3) 0.024(3) 0.031(3) 0.007(2) -0.004(3) 0.006(2)
C62 0.034(4) 0.041(4) 0.054(4) 0.006(3) -0.004(3) 0.001(3)
C63 0.042(4) 0.031(3) 0.047(4) 0.009(3) -0.018(3) -0.006(3)
C64 0.031(3) 0.038(3) 0.022(3) 0.006(2) 0.006(2) 0.001(3)
C65 0.041(4) 0.064(5) 0.039(4) 0.019(3) 0.016(3) 0.009(3)
C66 0.054(4) 0.040(4) 0.035(4) 0.015(3) 0.010(3) -0.007(3)
N6 0.034(3) 0.022(2) 0.021(2) 0.0046(18) 0.0039(19) 0.0041(19)
P12 0.0284(8) 0.0200(6) 0.0219(7) 0.0024(5) 0.0013(6) 0.0035(5)
Te12 0.0357(2) 0.02676(19) 0.02713(19) 0.00422(15) 0.00830(16) -0.00006(15)
C67 0.043(4) 0.022(3) 0.037(3) 0.003(2) 0.001(3) 0.004(3)
C68 0.063(5) 0.051(4) 0.029(3) -0.016(3) 0.002(3) 0.012(4)
C69 0.042(4) 0.034(3) 0.042(4) -0.003(3) -0.014(3) -0.003(3)
C70 0.032(3) 0.032(3) 0.032(3) 0.006(2) 0.000(3) 0.008(2)
C71 0.045(4) 0.035(4) 0.052(4) 0.012(3) -0.009(3) 0.012(3)
C72 0.030(3) 0.037(3) 0.054(4) 0.000(3) -0.006(3) 0.008(3)

loop_
_atom_type_symbol
_atom_type_description
_atom_type_scat_dispersion_real
_atom_type_scat_dispersion_imag
_atom_type_scat_source
C C 0.0033 0.0016 'International Tables Vol C Tables 4.2.6.8 and 6.1.1.4'
H H 0.0000 0.0000 'International Tables Vol C Tables 4.2.6.8 and 6.1.1.4'
N N 0.0061 0.0033 'International Tables Vol C Tables 4.2.6.8 and 6.1.1.4'
P P 0.1023 0.0942 'International Tables Vol C Tables 4.2.6.8 and 6.1.1.4'
Te Te -0.5308 1.6751 'International Tables Vol C Tables 4.2.6.8 and 6.1.1.4'
Hg Hg -2.3894 9.2266 'International Tables Vol C Tables 4.2.6.8 and 6.1.1.4'

loop_
_geom_angle_atom_site_label_1
_geom_angle_atom_site_label_2
_geom_angle_atom_site_label_3
_geom_angle
_geom_angle_site_symmetry_1
_geom_angle_site_symmetry_3
_geom_angle_publ_flag
Te1 Hg1 Te2 113.73(2) . . ?
Te1 Hg1 Te4 105.47(3) . . ?
Te2 Hg1 Te4 110.92(3) . . ?
Te1 Hg1 Te3 114.54(3) . . ?
Te2 Hg1 Te3 98.53(3) . . ?
Te4 Hg1 Te3 113.86(2) . . ?
P1 Te1 Hg1 100.05(4) . . ?
N1 P1 C4 109.1(3) . . ?
N1 P1 C1 106.5(3) . . ?
C4 P1 C1 106.2(3) . . ?
N1 P1 Te1 120.83(18) . . ?
C4 P1 Te1 107.3(2) . . ?
C1 P1 Te1 106.0(2) . . ?
C2 C1 C3 112.0(6) . . ?
C2 C1 P1 111.1(4) . . ?
C3 C1 P1 112.3(5) . . ?
C6 C4 C5 111.8(6) . . ?
C6 C4 P1 109.0(5) . . ?
C5 C4 P1 111.8(5) . . ?
P1 N1 P2 146.6(3) . . ?
N1 P2 C10 109.4(3) . . ?
N1 P2 C7 106.8(3) . . ?
C10 P2 C7 106.2(3) . . ?
N1 P2 Te2 118.33(18) . . ?
C10 P2 Te2 110.3(2) . . ?
C7 P2 Te2 105.01(19) . . ?
P2 Te2 Hg1 98.63(4) . . ?
C8 C7 C9 110.4(5) . . ?
C8 C7 P2 111.6(4) . . ?
C9 C7 P2 111.0(4) . . ?
C11 C10 C12 110.4(6) . . ?
C11 C10 P2 112.1(4) . . ?
C12 C10 P2 112.6(4) . . ?
P3 Te3 Hg1 98.29(5) . . ?
N2 P3 C13 109.2(3) . . ?
N2 P3 C16 106.9(3) . . ?
C13 P3 C16 105.9(3) . . ?
N2 P3 Te3 119.46(19) . . ?
C13 P3 Te3 108.8(2) . . ?
C16 P3 Te3 105.7(2) . . ?
C14 C13 C15 109.9(5) . . ?
C14 C13 P3 113.8(5) . . ?
C15 C13 P3 111.0(4) . . ?
C17 C16 C18 110.4(6) . . ?
C17 C16 P3 109.4(5) . . ?
C18 C16 P3 111.3(5) . . ?
P3 N2 P4 148.2(3) . . ?
N2 P4 C19 106.6(3) . . ?
N2 P4 C22 109.8(3) . . ?
C19 P4 C22 105.9(3) . . ?
N2 P4 Te4 118.25(18) . . ?
C19 P4 Te4 106.1(2) . . ?
C22 P4 Te4 109.3(2) . . ?
P4 Te4 Hg1 97.91(4) . . ?
C20 C19 C21 111.0(6) . . ?
C20 C19 P4 111.0(4) . . ?
C21 C19 P4 110.4(4) . . ?
C24 C22 C23 111.5(6) . . ?
C24 C22 P4 111.8(4) . . ?
C23 C22 P4 111.9(5) . . ?
Te5 Hg2 Te6 114.66(2) . . ?
Te5 Hg2 Te7 102.78(3) . . ?
Te6 Hg2 Te7 109.79(2) . . ?
Te5 Hg2 Te8 115.19(3) . . ?
Te6 Hg2 Te8 101.12(3) . . ?
Te7 Hg2 Te8 113.65(3) . . ?
N3 P5 C28 107.1(3) . . ?
N3 P5 C25 109.0(3) . . ?
C28 P5 C25 106.0(3) . . ?
N3 P5 Te5 119.42(17) . . ?
C28 P5 Te5 106.0(2) . . ?
C25 P5 Te5 108.6(2) . . ?
P5 Te5 Hg2 98.13(5) . . ?
C27 C25 C26 112.2(6) . . ?
C27 C25 P5 111.2(4) . . ?
C26 C25 P5 112.4(5) . . ?
C30 C28 C29 111.1(6) . . ?
C30 C28 P5 111.8(4) . . ?
C29 C28 P5 111.0(4) . . ?
P6 N3 P5 147.4(3) . . ?
N3 P6 C34 110.4(3) . . ?
N3 P6 C31 106.8(3) . . ?
C34 P6 C31 106.0(3) . . ?
N3 P6 Te6 119.81(18) . . ?
C34 P6 Te6 107.9(2) . . ?
C31 P6 Te6 104.96(19) . . ?
P6 Te6 Hg2 99.06(4) . . ?
C33 C31 C32 111.8(5) . . ?
C33 C31 P6 110.5(4) . . ?
C32 C31 P6 113.6(4) . . ?
C36 C34 C35 111.2(5) . . ?
C36 C34 P6 112.2(4) . . ?
C35 C34 P6 111.3(4) . . ?
N4 P7 C40 110.2(3) . . ?
N4 P7 C37 106.3(3) . . ?
C40 P7 C37 106.1(3) . . ?
N4 P7 Te7 118.24(19) . . ?
C40 P7 Te7 109.39(19) . . ?
C37 P7 Te7 105.83(19) . . ?
P7 Te7 Hg2 98.26(4) . . ?
C38 C37 C39 111.5(5) . . ?
C38 C37 P7 111.4(4) . . ?
C39 C37 P7 110.2(4) . . ?
C42 C40 C41 110.6(5) . . ?
C42 C40 P7 112.6(4) . . ?
C41 C40 P7 111.9(4) . . ?
P8 N4 P7 146.2(3) . . ?
N4 P8 C43 109.7(3) . . ?
N4 P8 C46 105.2(3) . . ?
C43 P8 C46 106.4(3) . . ?
N4 P8 Te8 120.72(18) . . ?
C43 P8 Te8 107.5(2) . . ?
C46 P8 Te8 106.5(2) . . ?
P8 Te8 Hg2 98.05(4) . . ?
C45 C43 C44 111.6(6) . . ?
C45 C43 P8 110.5(4) . . ?
C44 C43 P8 111.1(5) . . ?
C48 C46 C47 110.2(6) . . ?
C48 C46 P8 113.8(5) . . ?
C47 C46 P8 110.4(4) . . ?
Te9 Hg3 Te10 114.65(3) . . ?
Te9 Hg3 Te11 114.94(2) . . ?
Te10 Hg3 Te11 98.96(3) . . ?
Te9 Hg3 Te12 106.65(3) . . ?
Te10 Hg3 Te12 108.59(3) . . ?
Te11 Hg3 Te12 112.97(2) . . ?
N5 P9 C49 109.7(3) . . ?
N5 P9 C52 105.4(3) . . ?
C49 P9 C52 107.3(3) . . ?
N5 P9 Te9 120.14(19) . . ?
C49 P9 Te9 106.6(2) . . ?
C52 P9 Te9 107.13(19) . . ?
P9 Te9 Hg3 99.02(4) . . ?
C50 C49 C51 111.4(5) . . ?
C50 C49 P9 111.0(4) . . ?
C51 C49 P9 111.5(4) . . ?
C53 C52 C54 110.8(5) . . ?
C53 C52 P9 113.2(4) . . ?
C54 C52 P9 111.3(4) . . ?
P10 N5 P9 147.1(3) . . ?
N5 P10 C55 110.7(3) . . ?
N5 P10 C58 106.6(3) . . ?
C55 P10 C58 106.3(3) . . ?
N5 P10 Te10 118.68(19) . . ?
C55 P10 Te10 108.48(18) . . ?
C58 P10 Te10 105.37(19) . . ?
P10 Te10 Hg3 97.50(4) . . ?
C57 C55 C56 110.7(5) . . ?
C57 C55 P10 112.7(4) . . ?
C56 C55 P10 111.9(4) . . ?
C60 C58 C59 111.1(5) . . ?
C60 C58 P10 110.4(4) . . ?
C59 C58 P10 111.7(4) . . ?
N6 P11 C64 105.9(3) . . ?
N6 P11 C61 110.5(3) . . ?
C64 P11 C61 105.6(3) . . ?
N6 P11 Te11 118.76(18) . . ?
C64 P11 Te11 106.4(2) . . ?
C61 P11 Te11 108.7(2) . . ?
P11 Te11 Hg3 99.48(4) . . ?
C62 C61 C63 112.5(5) . . ?
C62 C61 P11 111.5(4) . . ?
C63 C61 P11 111.1(4) . . ?
C66 C64 C65 111.3(6) . . ?
C66 C64 P11 113.5(4) . . ?
C65 C64 P11 110.3(4) . . ?
P11 N6 P12 147.1(3) . . ?
N6 P12 C70 109.9(3) . . ?
N6 P12 C67 105.9(3) . . ?
C70 P12 C67 105.6(3) . . ?
N6 P12 Te12 118.97(18) . . ?
C70 P12 Te12 109.6(2) . . ?
C67 P12 Te12 106.0(2) . . ?
P12 Te12 Hg3 97.31(5) . . ?
C69 C67 C68 111.0(6) . . ?
C69 C67 P12 111.5(4) . . ?
C68 C67 P12 110.2(5) . . ?
C72 C70 C71 110.9(5) . . ?
C72 C70 P12 112.2(4) . . ?
C71 C70 P12 112.8(5) . . ?

loop_
_geom_bond_atom_site_label_1
_geom_bond_atom_site_label_2
_geom_bond_distance
_geom_bond_site_symmetry_2
_geom_bond_publ_flag
Hg1 Te1 2.7788(10) . ?
Hg1 Te2 2.7940(9) . ?
Hg1 Te4 2.8047(9) . ?
Hg1 Te3 2.8088(9) . ?
Te1 P1 2.4441(16) . ?
P1 N1 1.583(5) . ?
P1 C4 1.821(6) . ?
P1 C1 1.858(7) . ?
C1 C2 1.511(10) . ?
C1 C3 1.522(9) . ?
C4 C6 1.526(11) . ?
C4 C5 1.532(10) . ?
N1 P2 1.586(5) . ?
P2 C10 1.832(6) . ?
P2 C7 1.834(6) . ?
P2 Te2 2.4138(17) . ?
C7 C8 1.526(9) . ?
C7 C9 1.526(8) . ?
C10 C11 1.524(8) . ?
C10 C12 1.539(9) . ?
Te3 P3 2.4181(16) . ?
P3 N2 1.573(5) . ?
P3 C13 1.829(6) . ?
P3 C16 1.844(6) . ?
C13 C14 1.528(8) . ?
C13 C15 1.536(9) . ?
C16 C17 1.522(10) . ?
C16 C18 1.529(9) . ?
N2 P4 1.590(5) . ?
P4 C19 1.839(6) . ?
P4 C22 1.845(6) . ?
P4 Te4 2.4244(17) . ?
C19 C20 1.506(9) . ?
C19 C21 1.543(9) . ?
C22 C24 1.514(9) . ?
C22 C23 1.532(9) . ?
Hg2 Te5 2.7689(10) . ?
Hg2 Te6 2.7784(9) . ?
Hg2 Te7 2.7888(9) . ?
Hg2 Te8 2.8174(8) . ?
P5 N3 1.588(5) . ?
P5 C28 1.831(6) . ?
P5 C25 1.832(6) . ?
P5 Te5 2.4210(15) . ?
C25 C27 1.524(9) . ?
C25 C26 1.533(9) . ?
C28 C30 1.526(9) . ?
C28 C29 1.527(8) . ?
N3 P6 1.582(5) . ?
P6 C34 1.825(6) . ?
P6 C31 1.835(5) . ?
P6 Te6 2.4230(16) . ?
C31 C33 1.518(8) . ?
C31 C32 1.531(9) . ?
C34 C36 1.504(9) . ?
C34 C35 1.529(8) . ?
P7 N4 1.593(5) . ?
P7 C40 1.836(6) . ?
P7 C37 1.842(5) . ?
P7 Te7 2.4141(16) . ?
C37 C38 1.501(9) . ?
C37 C39 1.540(8) . ?
C40 C42 1.505(8) . ?
C40 C41 1.544(8) . ?
N4 P8 1.567(5) . ?
P8 C43 1.840(6) . ?
P8 C46 1.844(6) . ?
P8 Te8 2.4277(16) . ?
C43 C45 1.523(10) . ?
C43 C44 1.532(9) . ?
C46 C48 1.506(8) . ?
C46 C47 1.518(10) . ?
Hg3 Te9 2.7806(9) . ?
Hg3 Te10 2.7885(9) . ?
Hg3 Te11 2.8080(9) . ?
Hg3 Te12 2.8162(10) . ?
P9 N5 1.588(5) . ?
P9 C49 1.825(6) . ?
P9 C52 1.833(6) . ?
P9 Te9 2.4330(17) . ?
C49 C50 1.519(9) . ?
C49 C51 1.535(9) . ?
C52 C53 1.512(9) . ?
C52 C54 1.522(8) . ?
N5 P10 1.580(5) . ?
P10 C55 1.825(5) . ?
P10 C58 1.836(6) . ?
P10 Te10 2.4181(15) . ?
C55 C57 1.520(8) . ?
C55 C56 1.530(8) . ?
C58 C60 1.522(8) . ?
C58 C59 1.532(9) . ?
P11 N6 1.584(5) . ?
P11 C64 1.835(6) . ?
P11 C61 1.838(6) . ?
P11 Te11 2.4275(16) . ?
C61 C62 1.521(9) . ?
C61 C63 1.529(8) . ?
C64 C66 1.523(8) . ?
C64 C65 1.523(9) . ?
N6 P12 1.585(4) . ?
P12 C70 1.832(6) . ?
P12 C67 1.836(6) . ?
P12 Te12 2.4238(16) . ?
C67 C69 1.516(9) . ?
C67 C68 1.526(9) . ?
C70 C72 1.521(9) . ?
C70 C71 1.540(8) . ?
